data_4106105
loop_
_publ_author_name
'Hiroki Oguri'
'Takahisa Hiruma'
'Yutaka Yamagishi'
'Hideaki Oikawa'
'Aki Ishiyama'
'Kazuhiko Otoguro'
'Haruki Yamada'
'Satoshi \=Omura'

_publ_section_title
;
 Generation of Anti-trypanosomal Agents through Concise Synthesis and
 Structural Diversification of Sesquiterpene Analogues
;
_journal_name_full 'Journal of the American Chemical Society'
_journal_page_first 7096
_journal_page_last 7105
_journal_paper_doi 10.1021/ja200374q
_journal_volume 133
_journal_year 2011
_chemical_absolute_configuration ad
_chemical_formula_moiety 'C15 H20 N2 O2'
_chemical_formula_sum 'C15 H20 N2 O2'
_chemical_formula_weight 260.33
_chemical_name_systematic
;
(1S,4aS,8R,8aS)-8-hydroxy-4'-methyl-3,4,4a,5,6,7,8,8a-
octahydro-2H-spiro[naphthalene-1,6'-[1,2]oxazine]-4a-carbonitrile
;
_space_group_IT_number 19
_symmetry_cell_setting orthorhombic
_symmetry_space_group_name_Hall 'P 2ac 2ab'
_symmetry_space_group_name_H-M 'P 21 21 21'
_atom_sites_solution_hydrogens geom
_atom_sites_solution_primary direct
_atom_sites_solution_secondary difmap
_audit_creation_method SHELXL-97
_cell_angle_alpha 90.00
_cell_angle_beta 90.00
_cell_angle_gamma 90.00
_cell_formula_units_Z 4
_cell_length_a 8.15817(15)
_cell_length_b 12.4378(2)
_cell_length_c 13.4449(3)
_cell_measurement_reflns_used 15758
_cell_measurement_temperature 173(2)
_cell_measurement_theta_max 68.25
_cell_measurement_theta_min 4.84
_cell_volume 1364.25(5)
_computing_cell_refinement 'Rigaku RAPID AUTO'
_computing_data_collection 'Rigaku RAPID AUTO'
_computing_data_reduction 'Rigaku RAPID AUTO'
_computing_molecular_graphics 'Crystal Structure and PLATON(Spek, 2003)'
_computing_publication_material SHELXL-97
_computing_structure_refinement 'SHELXL-97 (Sheldrick, 1997)'
_computing_structure_solution 'SHELXS-97 (Sheldrick, 1990)'
_diffrn_ambient_temperature 173(2)
_diffrn_measured_fraction_theta_full 0.999
_diffrn_measured_fraction_theta_max 1.000
_diffrn_measurement_device_type 'IP area detector'
_diffrn_measurement_method 'phi and omega scans'
_diffrn_radiation_monochromator graphite
_diffrn_radiation_source 'fine-focus sealed tube'
_diffrn_radiation_type CuK\a
_diffrn_radiation_wavelength 1.54187
_diffrn_reflns_av_R_equivalents 0.0211
_diffrn_reflns_av_sigmaI/netI 0.0156
_diffrn_reflns_limit_h_max 9
_diffrn_reflns_limit_h_min -9
_diffrn_reflns_limit_k_max 14
_diffrn_reflns_limit_k_min -14
_diffrn_reflns_limit_l_max 15
_diffrn_reflns_limit_l_min -16
_diffrn_reflns_number 15758
_diffrn_reflns_theta_full 68.25
_diffrn_reflns_theta_max 68.25
_diffrn_reflns_theta_min 4.84
_exptl_absorpt_coefficient_mu 0.679
_exptl_absorpt_correction_T_max 0.9799
_exptl_absorpt_correction_T_min 0.9109
_exptl_absorpt_correction_type empirical
_exptl_absorpt_process_details 'Lorentz and polarization'
_exptl_crystal_colour colorless
_exptl_crystal_density_diffrn 1.267
_exptl_crystal_description block
_exptl_crystal_F_000 560
_exptl_crystal_size_max 0.14
_exptl_crystal_size_mid 0.05
_exptl_crystal_size_min 0.03
_refine_diff_density_max 0.156
_refine_diff_density_min -0.127
_refine_diff_density_rms 0.030
_refine_ls_abs_structure_details 'Flack H D (1983), Acta Cryst. A39, 876-881'
_refine_ls_abs_structure_Flack -0.1(2)
_refine_ls_extinction_method none
_refine_ls_goodness_of_fit_ref 1.126
_refine_ls_hydrogen_treatment noref
_refine_ls_matrix_type full
_refine_ls_number_parameters 173
_refine_ls_number_reflns 2479
_refine_ls_number_restraints 0
_refine_ls_restrained_S_all 1.126
_refine_ls_R_factor_all 0.0368
_refine_ls_R_factor_gt 0.0317
_refine_ls_shift/su_max 0.000
_refine_ls_shift/su_mean 0.000
_refine_ls_structure_factor_coef Fsqd
_refine_ls_weighting_details 'calc w=1/[\s^2^(Fo^2^)+(0.0286P)^2^+0.3045P] where P=(Fo^2^+2Fc^2^)/3'
_refine_ls_weighting_scheme calc
_refine_ls_wR_factor_gt 0.0719
_refine_ls_wR_factor_ref 0.0778
_reflns_number_gt 2251
_reflns_number_total 2479
_reflns_threshold_expression >2sigma(I)
_cod_data_source_file ja200374q_si_003.cif
_cod_data_source_block shelxl
_cod_original_cell_volume 1364.25(4)
_cod_database_code 4106105

loop_
_symmetry_equiv_pos_as_xyz
'x, y, z'
'x+1/2, -y+1/2, -z'
'-x, y+1/2, -z+1/2'
'-x+1/2, -y, z+1/2'

loop_
_atom_site_label
_atom_site_type_symbol
_atom_site_fract_x
_atom_site_fract_y
_atom_site_fract_z
_atom_site_U_iso_or_equiv
_atom_site_adp_type
_atom_site_occupancy
_atom_site_symmetry_multiplicity
_atom_site_calc_flag
_atom_site_refinement_flags
O1 O 0.30182(15) 0.63404(9) 0.53615(8) 0.0403(3) Uani 1 1 d .
H3 H 0.2913 0.6391 0.5997 0.048 Uiso 1 1 d .
O2 O 0.19199(15) 0.46320(9) 0.26354(8) 0.0390(3) Uani 1 1 d .
N1 N 0.5529(2) 0.49856(16) 0.16633(12) 0.0611(5) Uani 1 1 d .
N2 N 0.20094(19) 0.35023(12) 0.26035(11) 0.0434(4) Uani 1 1 d .
C1 C 0.1946(2) 0.51546(13) 0.36126(11) 0.0330(4) Uani 1 1 d .
C2 C 0.37223(19) 0.51147(13) 0.40270(11) 0.0299(3) Uani 1 1 d .
H1 H 0.4103 0.4357 0.3937 0.036 Uiso 1 1 calc R
C3 C 0.3790(2) 0.53365(14) 0.51570(11) 0.0336(4) Uani 1 1 d .
H2 H 0.3161 0.4758 0.5505 0.040 Uiso 1 1 calc R
C4 C 0.5543(2) 0.53217(14) 0.55454(13) 0.0394(4) Uani 1 1 d .
H4 H 0.5542 0.5502 0.6263 0.047 Uiso 1 1 calc R
H5 H 0.6002 0.4590 0.5469 0.047 Uiso 1 1 calc R
C5 C 0.6617(2) 0.61193(15) 0.49901(13) 0.0428(4) Uani 1 1 d .
H6 H 0.6182 0.6856 0.5080 0.051 Uiso 1 1 calc R
H7 H 0.7744 0.6099 0.5263 0.051 Uiso 1 1 calc R
C6 C 0.6653(2) 0.58420(16) 0.38945(13) 0.0416(4) Uani 1 1 d .
H8 H 0.7167 0.5127 0.3809 0.050 Uiso 1 1 calc R
H9 H 0.7340 0.6375 0.3541 0.050 Uiso 1 1 calc R
C7 C 0.4920(2) 0.58252(14) 0.34152(12) 0.0346(4) Uani 1 1 d .
C8 C 0.5190(2) 0.53381(15) 0.24184(14) 0.0417(4) Uani 1 1 d .
C9 C 0.4247(2) 0.69687(14) 0.32616(14) 0.0414(4) Uani 1 1 d .
H10 H 0.4173 0.7337 0.3913 0.050 Uiso 1 1 calc R
H11 H 0.5014 0.7381 0.2837 0.050 Uiso 1 1 calc R
C10 C 0.2564(2) 0.69531(16) 0.27767(14) 0.0454(5) Uani 1 1 d .
H12 H 0.2656 0.6646 0.2099 0.054 Uiso 1 1 calc R
H13 H 0.2152 0.7699 0.2714 0.054 Uiso 1 1 calc R
C11 C 0.1349(2) 0.62893(14) 0.33823(13) 0.0396(4) Uani 1 1 d .
H14 H 0.1126 0.6667 0.4016 0.048 Uiso 1 1 calc R
H15 H 0.0303 0.6242 0.3011 0.048 Uiso 1 1 calc R
C12 C 0.1373(2) 0.30126(15) 0.33421(13) 0.0427(4) Uani 1 1 d .
H16 H 0.1446 0.2250 0.3349 0.051 Uiso 1 1 calc R
C13 C 0.0545(2) 0.35260(14) 0.41753(13) 0.0387(4) Uani 1 1 d .
C14 C -0.0526(3) 0.28556(17) 0.48382(16) 0.0576(6) Uani 1 1 d .
H17 H -0.1362 0.2494 0.4437 0.069 Uiso 1 1 calc R
H18 H -0.1059 0.3319 0.5331 0.069 Uiso 1 1 calc R
H19 H 0.0146 0.2317 0.5180 0.069 Uiso 1 1 calc R
C15 C 0.0786(2) 0.45715(14) 0.42895(12) 0.0362(4) Uani 1 1 d .
H20 H 0.0225 0.4952 0.4799 0.043 Uiso 1 1 calc R

loop_
_atom_site_aniso_label
_atom_site_aniso_U_11
_atom_site_aniso_U_22
_atom_site_aniso_U_33
_atom_site_aniso_U_23
_atom_site_aniso_U_13
_atom_site_aniso_U_12
O1 0.0493(7) 0.0429(7) 0.0286(6) -0.0034(5) 0.0023(5) 0.0092(6)
O2 0.0413(6) 0.0465(7) 0.0291(6) -0.0031(5) -0.0039(5) -0.0004(6)
N1 0.0588(11) 0.0868(14) 0.0376(9) -0.0026(9) 0.0096(8) 0.0076(10)
N2 0.0460(9) 0.0468(9) 0.0374(8) -0.0105(7) -0.0046(7) 0.0005(7)
C1 0.0315(8) 0.0392(9) 0.0282(8) -0.0022(7) 0.0002(7) 0.0032(8)
C2 0.0306(8) 0.0314(8) 0.0276(7) 0.0015(7) 0.0004(7) 0.0026(7)
C3 0.0372(9) 0.0335(8) 0.0300(8) 0.0002(7) -0.0013(7) 0.0025(7)
C4 0.0428(10) 0.0423(9) 0.0330(9) -0.0003(8) -0.0070(8) 0.0020(8)
C5 0.0365(9) 0.0467(10) 0.0453(9) -0.0023(8) -0.0087(8) -0.0037(8)
C6 0.0289(9) 0.0491(10) 0.0469(10) 0.0030(9) 0.0022(8) -0.0010(8)
C7 0.0335(8) 0.0387(8) 0.0315(9) 0.0003(7) 0.0018(7) 0.0014(7)
C8 0.0360(9) 0.0545(11) 0.0346(9) 0.0040(8) 0.0047(7) 0.0028(9)
C9 0.0410(10) 0.0403(10) 0.0429(10) 0.0100(8) 0.0043(9) -0.0003(8)
C10 0.0492(11) 0.0420(10) 0.0449(10) 0.0116(8) -0.0018(9) 0.0071(8)
C11 0.0344(9) 0.0429(10) 0.0416(9) 0.0052(8) -0.0031(8) 0.0085(8)
C12 0.0467(10) 0.0411(10) 0.0403(10) -0.0055(8) -0.0047(9) -0.0032(8)
C13 0.0370(9) 0.0417(9) 0.0375(9) -0.0024(8) -0.0026(7) -0.0059(8)
C14 0.0589(13) 0.0556(12) 0.0582(13) -0.0006(10) 0.0084(11) -0.0212(11)
C15 0.0299(8) 0.0466(10) 0.0320(9) -0.0025(8) -0.0014(7) 0.0020(8)

loop_
_atom_type_symbol
_atom_type_description
_atom_type_scat_dispersion_real
_atom_type_scat_dispersion_imag
_atom_type_scat_source
C C 0.0181 0.0091 'International Tables Vol C Tables 4.2.6.8 and 6.1.1.4'
H H 0.0000 0.0000 'International Tables Vol C Tables 4.2.6.8 and 6.1.1.4'
O O 0.0492 0.0322 'International Tables Vol C Tables 4.2.6.8 and 6.1.1.4'
N N 0.0311 0.0180 'International Tables Vol C Tables 4.2.6.8 and 6.1.1.4'

loop_
_geom_angle_atom_site_label_1
_geom_angle_atom_site_label_2
_geom_angle_atom_site_label_3
_geom_angle
C3 O1 H3 107.4
N2 O2 C1 117.99(12)
C12 N2 O2 115.59(15)
O2 C1 C15 108.68(13)
O2 C1 C11 102.94(12)
C15 C1 C11 111.67(14)
O2 C1 C2 108.70(12)
C15 C1 C2 110.83(13)
C11 C1 C2 113.60(14)
C3 C2 C7 113.36(13)
C3 C2 C1 112.36(12)
C7 C2 C1 112.25(12)
C3 C2 H1 106.1
C7 C2 H1 106.1
C1 C2 H1 106.1
O1 C3 C4 111.07(14)
O1 C3 C2 109.28(12)
C4 C3 C2 111.66(14)
O1 C3 H2 108.2
C4 C3 H2 108.2
C2 C3 H2 108.2
C5 C4 C3 111.43(14)
C5 C4 H4 109.3
C3 C4 H4 109.3
C5 C4 H5 109.3
C3 C4 H5 109.3
H4 C4 H5 108.0
C6 C5 C4 109.91(15)
C6 C5 H6 109.7
C4 C5 H6 109.7
C6 C5 H7 109.7
C4 C5 H7 109.7
H6 C5 H7 108.2
C5 C6 C7 112.92(14)
C5 C6 H8 109.0
C7 C6 H8 109.0
C5 C6 H9 109.0
C7 C6 H9 109.0
H8 C6 H9 107.8
C8 C7 C9 107.98(14)
C8 C7 C2 109.80(14)
C9 C7 C2 111.87(13)
C8 C7 C6 104.13(14)
C9 C7 C6 111.60(15)
C2 C7 C6 111.12(13)
N1 C8 C7 174.4(2)
C10 C9 C7 111.61(15)
C10 C9 H10 109.3
C7 C9 H10 109.3
C10 C9 H11 109.3
C7 C9 H11 109.3
H10 C9 H11 108.0
C9 C10 C11 111.40(14)
C9 C10 H12 109.3
C11 C10 H12 109.3
C9 C10 H13 109.3
C11 C10 H13 109.3
H12 C10 H13 108.0
C1 C11 C10 113.69(14)
C1 C11 H14 108.8
C10 C11 H14 108.8
C1 C11 H15 108.8
C10 C11 H15 108.8
H14 C11 H15 107.7
N2 C12 C13 125.35(17)
N2 C12 H16 117.3
C13 C12 H16 117.3
C15 C13 C12 116.82(17)
C15 C13 C14 124.27(18)
C12 C13 C14 118.91(17)
C13 C14 H17 109.5
C13 C14 H18 109.5
H17 C14 H18 109.5
C13 C14 H19 109.5
H17 C14 H19 109.5
H18 C14 H19 109.5
C13 C15 C1 119.87(16)
C13 C15 H20 120.1
C1 C15 H20 120.1

loop_
_geom_bond_atom_site_label_1
_geom_bond_atom_site_label_2
_geom_bond_distance
O1 C3 1.425(2)
O1 H3 0.8612
O2 N2 1.4076(18)
O2 C1 1.4659(18)
N1 C8 1.140(2)
N2 C12 1.275(2)
C1 C15 1.500(2)
C1 C11 1.525(2)
C1 C2 1.554(2)
C2 C3 1.545(2)
C2 C7 1.553(2)
C2 H1 1.0000
C3 C4 1.522(2)
C3 H2 1.0000
C4 C5 1.520(3)
C4 H4 0.9900
C4 H5 0.9900
C5 C6 1.513(2)
C5 H6 0.9900
C5 H7 0.9900
C6 C7 1.554(2)
C6 H8 0.9900
C6 H9 0.9900
C7 C8 1.487(2)
C7 C9 1.539(2)
C9 C10 1.520(3)
C9 H10 0.9900
C9 H11 0.9900
C10 C11 1.526(3)
C10 H12 0.9900
C10 H13 0.9900
C11 H14 0.9900
C11 H15 0.9900
C12 C13 1.456(2)
C12 H16 0.9500
C13 C15 1.324(2)
C13 C14 1.501(3)
C14 H17 0.9800
C14 H18 0.9800
C14 H19 0.9800
C15 H20 0.9500

loop_
_geom_torsion_atom_site_label_1
_geom_torsion_atom_site_label_2
_geom_torsion_atom_site_label_3
_geom_torsion_atom_site_label_4
_geom_torsion
C1 O2 N2 C12 31.0(2)
N2 O2 C1 C15 -45.94(19)
N2 O2 C1 C11 -164.48(13)
N2 O2 C1 C2 74.76(17)
O2 C1 C2 C3 -163.27(12)
C15 C1 C2 C3 -43.90(19)
C11 C1 C2 C3 82.79(17)
O2 C1 C2 C7 67.56(17)
C15 C1 C2 C7 -173.07(13)
C11 C1 C2 C7 -46.38(17)
C7 C2 C3 O1 73.28(17)
C1 C2 C3 O1 -55.31(18)
C7 C2 C3 C4 -49.99(19)
C1 C2 C3 C4 -178.58(13)
O1 C3 C4 C5 -66.00(18)
C2 C3 C4 C5 56.25(19)
C3 C4 C5 C6 -60.0(2)
C4 C5 C6 C7 57.7(2)
C3 C2 C7 C8 161.50(14)
C1 C2 C7 C8 -69.85(17)
C3 C2 C7 C9 -78.63(17)
C1 C2 C7 C9 50.02(18)
C3 C2 C7 C6 46.84(18)
C1 C2 C7 C6 175.48(14)
C5 C6 C7 C8 -169.36(15)
C5 C6 C7 C9 74.41(19)
C5 C6 C7 C2 -51.2(2)
C9 C7 C8 N1 100(2)
C2 C7 C8 N1 -138(2)
C6 C7 C8 N1 -19(2)
C8 C7 C9 C10 65.16(19)
C2 C7 C9 C10 -55.77(18)
C6 C7 C9 C10 179.03(14)
C7 C9 C10 C11 56.8(2)
O2 C1 C11 C10 -69.06(17)
C15 C1 C11 C10 174.52(14)
C2 C1 C11 C10 48.28(19)
C9 C10 C11 C1 -53.2(2)
O2 N2 C12 C13 1.8(3)
N2 C12 C13 C15 -15.9(3)
N2 C12 C13 C14 163.59(18)
C12 C13 C15 C1 -3.5(2)
C14 C13 C15 C1 177.07(17)
O2 C1 C15 C13 31.4(2)
C11 C1 C15 C13 144.28(16)
C2 C1 C15 C13 -87.99(19)
